data_1520944
loop_
_publ_author_name
'Chen, X.-A.'
'Wada, H.'
'Sato, A.'

_publ_section_title
;
 Preparation, crystal structure and electrical properties of Cu4 Sn S6
;
_journal_name_full 'Materials Research Bulletin'
_journal_page_first 239
_journal_page_last 247
_journal_volume 34
_journal_year 1999
_chemical_compound_source Synthetic
_chemical_formula_sum 'Cu4 S6 Sn'
_chemical_name_mineral Erazoite
_chemical_name_systematic 'Cu4 Sn S6'
_space_group_IT_number 166
_symmetry_space_group_name_Hall '-R 3 2"'
_symmetry_space_group_name_H-M 'R -3 m :H'
_cell_angle_alpha 90
_cell_angle_beta 90
_cell_angle_gamma 120
_cell_formula_units_Z 2
_cell_length_a 3.739
_cell_length_b 3.739
_cell_length_c 32.941
_cell_volume 398.821
_citation_journal_id_ASTM MRBUAC
_database_code_amcsd 0020419
_exptl_crystal_density_diffrn 4.687
_cod_data_source_file Chen_MRBUAC_1999_513.cif
_cod_data_source_block Cu4S6Sn1
_cod_original_cell_volume 398.8214
_cod_original_formula_sum 'Cu4 S6 Sn1'
_cod_database_code 1520944

loop_
_space_group_symop_operation_xyz
x,y,z
-y,x-y,z
-x+y,-x,z
y,x,-z
-x,-x+y,-z
x-y,-y,-z
-x,-y,-z
y,-x+y,-z
x-y,x,-z
-y,-x,z
x,x-y,z
-x+y,y,z
x+2/3,y+1/3,z+1/3
-y+2/3,x-y+1/3,z+1/3
-x+y+2/3,-x+1/3,z+1/3
y+2/3,x+1/3,-z+1/3
-x+2/3,-x+y+1/3,-z+1/3
x-y+2/3,-y+1/3,-z+1/3
-x+2/3,-y+1/3,-z+1/3
y+2/3,-x+y+1/3,-z+1/3
x-y+2/3,x+1/3,-z+1/3
-y+2/3,-x+1/3,z+1/3
x+2/3,x-y+1/3,z+1/3
-x+y+2/3,y+1/3,z+1/3
x+1/3,y+2/3,z+2/3
-y+1/3,x-y+2/3,z+2/3
-x+y+1/3,-x+2/3,z+2/3
y+1/3,x+2/3,-z+2/3
-x+1/3,-x+y+2/3,-z+2/3
x-y+1/3,-y+2/3,-z+2/3
-x+1/3,-y+2/3,-z+2/3
y+1/3,-x+y+2/3,-z+2/3
x-y+1/3,x+2/3,-z+2/3
-y+1/3,-x+2/3,z+2/3
x+1/3,x-y+2/3,z+2/3
-x+y+1/3,y+2/3,z+2/3

loop_
_atom_site_label
_atom_site_type_symbol
_atom_site_fract_x
_atom_site_fract_y
_atom_site_fract_z
_atom_site_occupancy
_atom_site_U_iso_or_equiv
Sn1 Sn+4 0 0 0 0.661 0.0
Cu1 Cu+2 0 0 0.0407 0.326 0.0
Cu2 Cu+2 0 0 0.2204 1 0.0
S2 S-2 0 0 0.4686 1 0.0
S1 S-2 0 0 0.2896 1 0.0

loop_
_cod_related_entry_id
_cod_related_entry_database
_cod_related_entry_code
1 AMCSD 0020419
